data_4067227
loop_
_publ_author_name
'Sarazin, Yann'
'Ro\,sca, Drago\,s'
'Poirier, Valentin'
'Roisnel, Thierry'
'Silvestru, Anca'
'Maron, Laurent'
'Carpentier, Jean-Fran\,cois'

_publ_section_title
;
 Bis(dimethylsilyl)amide Complexes of the Alkaline-Earth Metals Stabilized
 by \b-Si&#x2212;H Agostic Interactions: Synthesis, Characterization, and
 Catalytic Activity
;
_journal_issue 23
_journal_name_full Organometallics
_journal_page_first 6569
_journal_paper_doi 10.1021/om100908q
_journal_volume 29
_journal_year 2010
_chemical_compound_source 'synthesis as described'
_chemical_formula_moiety 'C29 H56 Ba1 N2 O5 Si2'
_chemical_formula_sum 'C29 H56 Ba N2 O5 Si2'
_chemical_formula_weight 706.28
_chemical_name_systematic
;
 ?
;
_space_group_IT_number 14
_symmetry_cell_setting monoclinic
_symmetry_Int_Tables_number 14
_symmetry_space_group_name_Hall '-P 2ybc'
_symmetry_space_group_name_H-M 'P 1 21/c 1'
_atom_sites_solution_hydrogens geom
_atom_sites_solution_primary direct
_atom_sites_solution_secondary difmap
_audit_conform_dict_location ftp://ftp.iucr.org/pub/cif_core.dic
_audit_conform_dict_name cif_core.dic
_audit_conform_dict_version 2.3
_audit_creation_date 2010-07-01T17:22:09-00:00
_audit_creation_method 'WinGX routine CIF_UPDATE'
_cell_angle_alpha 90
_cell_angle_beta 97.1090(10)
_cell_angle_gamma 90
_cell_formula_units_Z 4
_cell_length_a 13.1638(4)
_cell_length_b 15.5426(4)
_cell_length_c 17.7016(5)
_cell_measurement_reflns_used 8509
_cell_measurement_temperature 150(2)
_cell_measurement_theta_max 27.48
_cell_measurement_theta_min 2.63
_cell_measurement_wavelength 0.71073
_cell_volume 3593.90(18)
_computing_cell_refinement 'Bruker SMART (Bruker, 2002)'
_computing_data_collection 'Bruker SAINT (Bruker, 2002)'
_computing_data_reduction 'Bruker SAINT (Bruker, 2002)'
_computing_molecular_graphics 'Ortep-3 for Windows (Farrugia, 1997)'
_computing_publication_material
;
           WinGX publication routines (Farrugia, 1999),
           CRYSCAL (T. Roisnel, local program)
;
_computing_structure_refinement 'SHELXL-97 (Sheldrick, 1997)'
_computing_structure_solution 'SIR97 (Altomare et al., 1999)'
_diffrn_ambient_temperature 150(2)
_diffrn_detector 'CCD plate'
_diffrn_measured_fraction_theta_full 0.979
_diffrn_measured_fraction_theta_max 0.979
_diffrn_measurement_device_type 'APEXII, Bruker-AXS'
_diffrn_measurement_method 'CCD rotation images, thin slices'
_diffrn_radiation_monochromator graphite
_diffrn_radiation_probe x-ray
_diffrn_radiation_type MoK\a
_diffrn_radiation_wavelength 0.71073
_diffrn_reflns_av_R_equivalents 0.0269
_diffrn_reflns_av_unetI/netI 0.029
_diffrn_reflns_limit_h_max 17
_diffrn_reflns_limit_h_min -15
_diffrn_reflns_limit_k_max 14
_diffrn_reflns_limit_k_min -20
_diffrn_reflns_limit_l_max 22
_diffrn_reflns_limit_l_min -21
_diffrn_reflns_number 29052
_diffrn_reflns_theta_full 27.48
_diffrn_reflns_theta_max 27.48
_diffrn_reflns_theta_min 1.56
_exptl_absorpt_coefficient_mu 1.207
_exptl_absorpt_correction_T_max 0.908
_exptl_absorpt_correction_T_min 0.713
_exptl_absorpt_correction_type multi-scan
_exptl_absorpt_process_details
;
  [Sheldrick, G.M. (2002). SADABS Bruker AXS Inc., Madison, Wisconsin, USA]
;
_exptl_crystal_colour 'no color'
_exptl_crystal_density_diffrn 1.305
_exptl_crystal_density_method 'not measured'
_exptl_crystal_description prism
_exptl_crystal_F_000 1472
_exptl_crystal_size_max 0.4
_exptl_crystal_size_mid 0.1
_exptl_crystal_size_min 0.08
_refine_diff_density_max 0.602
_refine_diff_density_min -0.462
_refine_diff_density_rms 0.095
_refine_ls_extinction_method none
_refine_ls_goodness_of_fit_ref 1.137
_refine_ls_hydrogen_treatment constr
_refine_ls_matrix_type full
_refine_ls_number_parameters 362
_refine_ls_number_reflns 8065
_refine_ls_number_restraints 0
_refine_ls_restrained_S_all 1.137
_refine_ls_R_factor_all 0.0311
_refine_ls_R_factor_gt 0.0241
_refine_ls_shift/su_max 0.003
_refine_ls_shift/su_mean 0
_refine_ls_structure_factor_coef Fsqd
_refine_ls_weighting_details 'calc w=1/[\s^2^(Fo^2^)+(0.0348P)^2^+1.3907P] where P=(Fo^2^+2Fc^2^)/3'
_refine_ls_weighting_scheme calc
_refine_ls_wR_factor_gt 0.0606
_refine_ls_wR_factor_ref 0.072
_reflns_number_gt 7022
_reflns_number_total 8065
_reflns_threshold_expression >2sigma(I)
_cod_data_source_file om100908q_si_001.cif
_cod_data_source_block job_complex7
_cod_original_sg_symbol_H-M 'P 21/c'
_cod_database_code 4067227

loop_
_symmetry_equiv_pos_as_xyz
'x, y, z'
'-x, y+1/2, -z+1/2'
'-x, -y, -z'
'x, -y-1/2, z-1/2'

loop_
_atom_site_label
_atom_site_type_symbol
_atom_site_fract_x
_atom_site_fract_y
_atom_site_fract_z
_atom_site_U_iso_or_equiv
_atom_site_adp_type
_atom_site_occupancy
_atom_site_symmetry_multiplicity
_atom_site_calc_flag
_atom_site_refinement_flags
Ba39 Ba 0.170293(9) 0.215950(7) 0.766981(7) 0.01590(5) Uani 1 1 d .
Si33 Si 0.31568(5) 0.07862(4) 0.88922(4) 0.02272(14) Uani 1 1 d .
HI33 H 0.2794 0.1306 0.9056 0.027 Uiso 1 1 calc R
Si36 Si 0.34040(4) 0.01342(4) 0.73230(3) 0.02133(14) Uani 1 1 d .
HI36 H 0.4168 0.0159 0.7426 0.026 Uiso 1 1 calc R
O3 O 0.28482(12) 0.29435(9) 0.66205(9) 0.0218(3) Uani 1 1 d .
O12 O 0.05195(11) 0.37077(9) 0.73801(8) 0.0199(3) Uani 1 1 d .
O31 O 0.00124(11) 0.14346(9) 0.74821(9) 0.0231(3) Uani 1 1 d .
O6 O 0.35475(12) 0.30680(10) 0.82015(9) 0.0237(3) Uani 1 1 d .
O9 O 0.17239(11) 0.35437(9) 0.87772(9) 0.0218(3) Uani 1 1 d .
N15 N 0.06871(13) 0.25346(11) 0.61406(10) 0.0174(4) Uani 1 1 d .
C20 C -0.38119(16) 0.17276(13) 0.55897(13) 0.0211(5) Uani 1 1 d .
N32 N 0.29254(14) 0.07803(11) 0.79447(11) 0.0230(4) Uani 1 1 d .
C19 C -0.27742(16) 0.16494(13) 0.60865(13) 0.0194(4) Uani 1 1 d .
C13 C -0.03441(15) 0.35901(14) 0.68072(13) 0.0203(5) Uani 1 1 d .
H13A H -0.0736 0.4133 0.673 0.024 Uiso 1 1 calc R
H13B H -0.0803 0.3141 0.6971 0.024 Uiso 1 1 calc R
C11 C 0.02404(17) 0.41342(14) 0.80389(13) 0.0234(5) Uani 1 1 d .
H11A H -0.0211 0.3759 0.8303 0.028 Uiso 1 1 calc R
H11B H -0.0134 0.4672 0.7889 0.028 Uiso 1 1 calc R
C14 C 0.00460(16) 0.33233(13) 0.60726(13) 0.0212(5) Uani 1 1 d .
H14A H -0.0547 0.3226 0.5681 0.025 Uiso 1 1 calc R
H14B H 0.0453 0.3802 0.5895 0.025 Uiso 1 1 calc R
C4 C 0.36815(16) 0.34990(14) 0.68957(13) 0.0236(5) Uani 1 1 d .
H4A H 0.3422 0.4081 0.6995 0.028 Uiso 1 1 calc R
H4B H 0.4166 0.3548 0.6512 0.028 Uiso 1 1 calc R
C29 C -0.13273(19) 0.20739(14) 0.86666(14) 0.0264(5) Uani 1 1 d .
H29A H -0.0614 0.2116 0.8565 0.04 Uiso 1 1 calc R
H29B H -0.1347 0.199 0.9213 0.04 Uiso 1 1 calc R
H29C H -0.1691 0.2605 0.8502 0.04 Uiso 1 1 calc R
C24 C -0.27318(16) 0.15033(13) 0.68715(12) 0.0190(4) Uani 1 1 d .
H24 H -0.3361 0.1451 0.7078 0.023 Uiso 1 1 calc R
C27 C -0.29389(17) 0.12411(15) 0.84412(13) 0.0265(5) Uani 1 1 d .
H27A H -0.3311 0.1774 0.8295 0.04 Uiso 1 1 calc R
H27B H -0.2909 0.1156 0.8992 0.04 Uiso 1 1 calc R
H27C H -0.3293 0.0754 0.8174 0.04 Uiso 1 1 calc R
C16 C 0.00680(16) 0.17420(14) 0.59179(13) 0.0212(5) Uani 1 1 d .
H16A H 0.05 0.1231 0.606 0.025 Uiso 1 1 calc R
H16B H -0.0101 0.1738 0.5357 0.025 Uiso 1 1 calc R
C30 C -0.08747(15) 0.14939(13) 0.70597(12) 0.0184(4) Uani 1 1 d .
C18 C -0.18431(16) 0.17218(13) 0.58024(13) 0.0202(5) Uani 1 1 d .
H18 H -0.1838 0.1822 0.5273 0.024 Uiso 1 1 calc R
C8 C 0.27248(17) 0.36872(15) 0.91723(13) 0.0263(5) Uani 1 1 d .
H8A H 0.2933 0.318 0.9493 0.032 Uiso 1 1 calc R
H8B H 0.2706 0.4192 0.9512 0.032 Uiso 1 1 calc R
C5 C 0.42116(17) 0.31151(16) 0.76195(14) 0.0263(5) Uani 1 1 d .
H5A H 0.4455 0.253 0.7513 0.032 Uiso 1 1 calc R
H5B H 0.4817 0.3469 0.7804 0.032 Uiso 1 1 calc R
C25 C -0.18334(15) 0.14298(13) 0.73669(12) 0.0179(4) Uani 1 1 d .
C7 C 0.35039(18) 0.38422(14) 0.86307(14) 0.0256(5) Uani 1 1 d .
H7A H 0.3294 0.4332 0.8289 0.031 Uiso 1 1 calc R
H7B H 0.4182 0.3972 0.8916 0.031 Uiso 1 1 calc R
C26 C -0.18473(16) 0.13042(13) 0.82252(13) 0.0199(4) Uani 1 1 d .
C28 C -0.12779(18) 0.04744(14) 0.84955(14) 0.0261(5) Uani 1 1 d .
H28A H -0.1624 -0.0021 0.8236 0.039 Uiso 1 1 calc R
H28B H -0.1276 0.0412 0.9047 0.039 Uiso 1 1 calc R
H28C H -0.0571 0.0503 0.8376 0.039 Uiso 1 1 calc R
C37 C 0.3006(2) -0.10209(15) 0.73671(15) 0.0331(6) Uani 1 1 d .
H37A H 0.3248 -0.1256 0.7871 0.05 Uiso 1 1 calc R
H37B H 0.3305 -0.1351 0.6977 0.05 Uiso 1 1 calc R
H37C H 0.2258 -0.106 0.7276 0.05 Uiso 1 1 calc R
C22 C -0.43831(18) 0.08668(15) 0.55889(15) 0.0309(6) Uani 1 1 d .
H22A H -0.5063 0.0926 0.5298 0.046 Uiso 1 1 calc R
H22B H -0.4456 0.0702 0.6114 0.046 Uiso 1 1 calc R
H22C H -0.3995 0.0423 0.5355 0.046 Uiso 1 1 calc R
C1 C 0.14978(16) 0.25852(15) 0.56338(13) 0.0221(5) Uani 1 1 d .
H1A H 0.1182 0.2756 0.5119 0.027 Uiso 1 1 calc R
H1B H 0.1798 0.2006 0.5593 0.027 Uiso 1 1 calc R
C23 C -0.4466(2) 0.24216(17) 0.59087(16) 0.0341(6) Uani 1 1 d .
H23A H -0.4113 0.2977 0.5911 0.051 Uiso 1 1 calc R
H23B H -0.4576 0.227 0.643 0.051 Uiso 1 1 calc R
H23C H -0.5128 0.2462 0.559 0.051 Uiso 1 1 calc R
C2 C 0.23485(16) 0.32109(15) 0.58948(13) 0.0229(5) Uani 1 1 d .
H2A H 0.2848 0.3227 0.552 0.027 Uiso 1 1 calc R
H2B H 0.2063 0.3796 0.5935 0.027 Uiso 1 1 calc R
C17 C -0.09140(16) 0.16516(13) 0.62687(13) 0.0194(4) Uani 1 1 d .
C10 C 0.12001(18) 0.43346(14) 0.85562(14) 0.0262(5) Uani 1 1 d .
H10A H 0.1648 0.4711 0.8291 0.031 Uiso 1 1 calc R
H10B H 0.1028 0.4642 0.9014 0.031 Uiso 1 1 calc R
C21 C -0.36958(19) 0.19612(17) 0.47663(14) 0.0317(6) Uani 1 1 d .
H21A H -0.4375 0.2012 0.4472 0.048 Uiso 1 1 calc R
H21B H -0.3305 0.1511 0.4544 0.048 Uiso 1 1 calc R
H21C H -0.3333 0.2511 0.4755 0.048 Uiso 1 1 calc R
C38 C 0.3017(2) 0.05016(18) 0.63211(15) 0.0404(7) Uani 1 1 d .
H38A H 0.2272 0.0455 0.6199 0.061 Uiso 1 1 calc R
H38B H 0.3351 0.014 0.5971 0.061 Uiso 1 1 calc R
H38C H 0.3225 0.1102 0.6269 0.061 Uiso 1 1 calc R
C34 C 0.2652(2) -0.01342(18) 0.94152(16) 0.0434(7) Uani 1 1 d .
H34A H 0.1904 -0.0156 0.9301 0.065 Uiso 1 1 calc R
H34B H 0.284 -0.0056 0.9964 0.065 Uiso 1 1 calc R
H34C H 0.2946 -0.0674 0.9255 0.065 Uiso 1 1 calc R
C35 C 0.4526(2) 0.0936(2) 0.92932(18) 0.0475(7) Uani 1 1 d .
H35A H 0.492 0.0425 0.9184 0.071 Uiso 1 1 calc R
H35B H 0.4572 0.1017 0.9845 0.071 Uiso 1 1 calc R
H35C H 0.4804 0.1442 0.9061 0.071 Uiso 1 1 calc R

loop_
_atom_site_aniso_label
_atom_site_aniso_U_11
_atom_site_aniso_U_22
_atom_site_aniso_U_33
_atom_site_aniso_U_23
_atom_site_aniso_U_13
_atom_site_aniso_U_12
Ba39 0.01796(8) 0.01414(7) 0.01547(8) 0.00109(5) 0.00149(5) 0.00049(4)
Si33 0.0299(3) 0.0193(3) 0.0181(3) 0.0002(2) -0.0005(3) 0.0044(2)
Si36 0.0227(3) 0.0205(3) 0.0210(3) -0.0015(2) 0.0035(3) 0.0039(2)
O3 0.0213(8) 0.0238(8) 0.0203(9) 0.0020(6) 0.0030(7) -0.0043(6)
O12 0.0218(8) 0.0199(7) 0.0178(8) -0.0013(6) 0.0019(6) 0.0039(6)
O31 0.0197(8) 0.0263(8) 0.0224(9) 0.0058(7) -0.0003(6) -0.0043(6)
O6 0.0247(8) 0.0234(8) 0.0236(9) -0.0031(7) 0.0046(7) -0.0034(6)
O9 0.0247(8) 0.0190(7) 0.0213(9) 0.0000(6) 0.0019(6) -0.0005(6)
N15 0.0185(9) 0.0168(8) 0.0178(10) 0.0005(7) 0.0057(7) -0.0009(7)
C20 0.0216(11) 0.0192(10) 0.0221(12) -0.0002(9) 0.0012(9) -0.0011(8)
N32 0.0286(10) 0.0212(9) 0.0191(10) 0.0001(8) 0.0020(8) 0.0071(7)
C19 0.0222(11) 0.0158(10) 0.0197(12) -0.0014(8) 0.0007(9) -0.0020(8)
C13 0.0182(10) 0.0203(10) 0.0221(12) 0.0025(9) 0.0014(9) 0.0029(8)
C11 0.0276(12) 0.0194(10) 0.0242(13) -0.0030(9) 0.0070(10) 0.0041(9)
C14 0.0227(11) 0.0201(11) 0.0204(12) 0.0039(9) 0.0014(9) 0.0016(8)
C4 0.0192(11) 0.0246(11) 0.0281(13) -0.0024(10) 0.0079(9) -0.0051(9)
C29 0.0357(13) 0.0240(11) 0.0188(13) -0.0021(9) -0.0001(10) -0.0003(9)
C24 0.0202(10) 0.0166(9) 0.0208(12) -0.0007(9) 0.0053(9) -0.0019(8)
C27 0.0321(13) 0.0285(12) 0.0203(13) 0.0013(10) 0.0085(10) 0.0004(9)
C16 0.0228(11) 0.0221(11) 0.0193(12) -0.0040(9) 0.0048(9) -0.0035(8)
C30 0.0213(11) 0.0128(9) 0.0207(12) 0.0004(8) 0.0013(9) -0.0020(8)
C18 0.0259(11) 0.0190(10) 0.0156(11) -0.0009(9) 0.0030(9) -0.0038(8)
C8 0.0309(12) 0.0282(12) 0.0186(12) -0.0037(10) -0.0017(10) -0.0027(9)
C5 0.0198(11) 0.0319(12) 0.0276(14) -0.0027(11) 0.0044(10) -0.0031(9)
C25 0.0251(11) 0.0127(9) 0.0161(11) 0.0006(8) 0.0030(9) -0.0023(8)
C7 0.0287(12) 0.0234(11) 0.0238(13) -0.0048(10) -0.0012(10) -0.0043(9)
C26 0.0273(11) 0.0152(10) 0.0174(11) 0.0016(8) 0.0040(9) -0.0004(8)
C28 0.0359(13) 0.0200(11) 0.0235(13) 0.0052(9) 0.0078(10) 0.0026(9)
C37 0.0372(14) 0.0251(12) 0.0378(16) -0.0062(11) 0.0079(12) 0.0014(10)
C22 0.0296(13) 0.0284(12) 0.0323(15) 0.0038(11) -0.0059(11) -0.0087(10)
C1 0.0231(11) 0.0279(11) 0.0163(12) 0.0002(9) 0.0063(9) -0.0026(9)
C23 0.0334(14) 0.0357(13) 0.0316(15) -0.0044(12) -0.0021(11) 0.0100(11)
C2 0.0236(11) 0.0257(11) 0.0204(12) 0.0038(10) 0.0075(9) -0.0025(9)
C17 0.0212(11) 0.0163(10) 0.0211(12) -0.0021(9) 0.0043(9) -0.0031(8)
C10 0.0349(13) 0.0170(10) 0.0266(13) -0.0033(9) 0.0033(10) 0.0035(9)
C21 0.0275(13) 0.0428(14) 0.0234(14) 0.0069(11) -0.0032(10) -0.0030(10)
C38 0.0590(18) 0.0381(15) 0.0250(15) -0.0007(12) 0.0084(13) 0.0117(13)
C34 0.0625(19) 0.0370(15) 0.0304(16) 0.0068(12) 0.0051(14) -0.0073(13)
C35 0.0405(16) 0.0562(18) 0.0416(18) 0.0016(14) -0.0123(13) -0.0062(13)

loop_
_atom_type_symbol
_atom_type_description
_atom_type_scat_dispersion_real
_atom_type_scat_dispersion_imag
_atom_type_scat_source
C C 0.0033 0.0016 'International Tables Vol C Tables 4.2.6.8 and 6.1.1.4'
H H 0 0 'International Tables Vol C Tables 4.2.6.8 and 6.1.1.4'
N N 0.0061 0.0033 'International Tables Vol C Tables 4.2.6.8 and 6.1.1.4'
O O 0.0106 0.006 'International Tables Vol C Tables 4.2.6.8 and 6.1.1.4'
Si Si 0.0817 0.0704 'International Tables Vol C Tables 4.2.6.8 and 6.1.1.4'
Ba Ba -0.3244 2.2819 'International Tables Vol C Tables 4.2.6.8 and 6.1.1.4'

loop_
_geom_angle_atom_site_label_1
_geom_angle_atom_site_label_2
_geom_angle_atom_site_label_3
_geom_angle
O31 Ba39 N32 99.74(5)
O31 Ba39 O3 130.86(5)
N32 Ba39 O3 96.16(5)
O31 Ba39 O6 167.93(5)
N32 Ba39 O6 82.50(5)
O3 Ba39 O6 60.09(5)
O31 Ba39 O12 84.20(4)
N32 Ba39 O12 176.05(5)
O3 Ba39 O12 80.94(4)
O6 Ba39 O12 93.70(4)
O31 Ba39 O9 111.10(5)
N32 Ba39 O9 120.81(5)
O3 Ba39 O9 99.41(4)
O6 Ba39 O9 58.47(4)
O12 Ba39 O9 57.41(4)
O31 Ba39 N15 70.53(5)
N32 Ba39 N15 121.41(5)
O3 Ba39 N15 61.53(5)
O6 Ba39 N15 118.52(5)
O12 Ba39 N15 59.55(4)
O9 Ba39 N15 116.19(4)
O31 Ba39 Si33 102.83(4)
N32 Ba39 Si33 28.24(4)
O3 Ba39 Si33 112.45(3)
O6 Ba39 Si33 73.55(3)
O12 Ba39 Si33 151.17(3)
O9 Ba39 Si33 94.40(3)
N15 Ba39 Si33 149.21(4)
N32 Si33 C35 115.50(12)
N32 Si33 C34 117.51(11)
C35 Si33 C34 107.00(14)
N32 Si33 Ba39 49.73(6)
C35 Si33 Ba39 126.61(10)
C34 Si33 Ba39 125.51(10)
N32 Si33 HI33 105.2
C35 Si33 HI33 105.2
C34 Si33 HI33 105.2
Ba39 Si33 HI33 55.5
N32 Si36 C38 111.11(11)
N32 Si36 C37 114.75(11)
C38 Si36 C37 106.66(13)
N32 Si36 HI36 108
C38 Si36 HI36 108
C37 Si36 HI36 108
C2 O3 C4 112.19(16)
C2 O3 Ba39 119.65(12)
C4 O3 Ba39 119.15(13)
C11 O12 C13 111.96(15)
C11 O12 Ba39 115.51(12)
C13 O12 Ba39 112.49(11)
C30 O31 Ba39 140.03(13)
C7 O6 C5 114.06(17)
C7 O6 Ba39 120.12(12)
C5 O6 Ba39 110.89(12)
C8 O9 C10 112.39(16)
C8 O9 Ba39 112.10(12)
C10 O9 Ba39 118.96(12)
C1 N15 C14 110.64(17)
C1 N15 C16 107.05(16)
C14 N15 C16 111.80(17)
C1 N15 Ba39 106.88(12)
C14 N15 Ba39 115.45(12)
C16 N15 Ba39 104.50(12)
C21 C20 C23 108.2(2)
C21 C20 C22 108.25(19)
C23 C20 C22 108.5(2)
C21 C20 C19 112.24(18)
C23 C20 C19 110.22(19)
C22 C20 C19 109.42(17)
Si33 N32 Si36 129.02(11)
Si33 N32 Ba39 102.03(8)
Si36 N32 Ba39 128.79(10)
C18 C19 C24 116.37(19)
C18 C19 C20 123.4(2)
C24 C19 C20 120.27(18)
O12 C13 C14 108.54(16)
O12 C13 H13A 110
C14 C13 H13A 110
O12 C13 H13B 110
C14 C13 H13B 110
H13A C13 H13B 108.4
O12 C11 C10 108.23(17)
O12 C11 H11A 110.1
C10 C11 H11A 110.1
O12 C11 H11B 110.1
C10 C11 H11B 110.1
H11A C11 H11B 108.4
N15 C14 C13 113.97(17)
N15 C14 H14A 108.8
C13 C14 H14A 108.8
N15 C14 H14B 108.8
C13 C14 H14B 108.8
H14A C14 H14B 107.7
O3 C4 C5 107.79(18)
O3 C4 H4A 110.1
C5 C4 H4A 110.1
O3 C4 H4B 110.1
C5 C4 H4B 110.1
H4A C4 H4B 108.5
C26 C29 H29A 109.5
C26 C29 H29B 109.5
H29A C29 H29B 109.5
C26 C29 H29C 109.5
H29A C29 H29C 109.5
H29B C29 H29C 109.5
C25 C24 C19 124.48(19)
C25 C24 H24 117.8
C19 C24 H24 117.8
C26 C27 H27A 109.5
C26 C27 H27B 109.5
H27A C27 H27B 109.5
C26 C27 H27C 109.5
H27A C27 H27C 109.5
H27B C27 H27C 109.5
N15 C16 C17 115.66(17)
N15 C16 H16A 108.4
C17 C16 H16A 108.4
N15 C16 H16B 108.4
C17 C16 H16B 108.4
H16A C16 H16B 107.4
O31 C30 C17 119.85(18)
O31 C30 C25 122.78(19)
C17 C30 C25 117.35(18)
C19 C18 C17 122.0(2)
C19 C18 H18 119
C17 C18 H18 119
O9 C8 C7 111.84(19)
O9 C8 H8A 109.2
C7 C8 H8A 109.2
O9 C8 H8B 109.2
C7 C8 H8B 109.2
H8A C8 H8B 107.9
O6 C5 C4 111.87(18)
O6 C5 H5A 109.2
C4 C5 H5A 109.2
O6 C5 H5B 109.2
C4 C5 H5B 109.2
H5A C5 H5B 107.9
C24 C25 C30 118.34(19)
C24 C25 C26 121.52(18)
C30 C25 C26 120.12(18)
O6 C7 C8 106.20(18)
O6 C7 H7A 110.5
C8 C7 H7A 110.5
O6 C7 H7B 110.5
C8 C7 H7B 110.5
H7A C7 H7B 108.7
C25 C26 C27 112.40(18)
C25 C26 C28 110.47(17)
C27 C26 C28 107.70(17)
C25 C26 C29 110.13(17)
C27 C26 C29 107.09(18)
C28 C26 C29 108.92(19)
C26 C28 H28A 109.5
C26 C28 H28B 109.5
H28A C28 H28B 109.5
C26 C28 H28C 109.5
H28A C28 H28C 109.5
H28B C28 H28C 109.5
Si36 C37 H37A 109.5
Si36 C37 H37B 109.5
H37A C37 H37B 109.5
Si36 C37 H37C 109.5
H37A C37 H37C 109.5
H37B C37 H37C 109.5
C20 C22 H22A 109.5
C20 C22 H22B 109.5
H22A C22 H22B 109.5
C20 C22 H22C 109.5
H22A C22 H22C 109.5
H22B C22 H22C 109.5
N15 C1 C2 114.31(18)
N15 C1 H1A 108.7
C2 C1 H1A 108.7
N15 C1 H1B 108.7
C2 C1 H1B 108.7
H1A C1 H1B 107.6
C20 C23 H23A 109.5
C20 C23 H23B 109.5
H23A C23 H23B 109.5
C20 C23 H23C 109.5
H23A C23 H23C 109.5
H23B C23 H23C 109.5
O3 C2 C1 109.17(18)
O3 C2 H2A 109.8
C1 C2 H2A 109.8
O3 C2 H2B 109.8
C1 C2 H2B 109.8
H2A C2 H2B 108.3
C18 C17 C30 121.44(19)
C18 C17 C16 118.89(19)
C30 C17 C16 119.67(19)
O9 C10 C11 109.14(17)
O9 C10 H10A 109.9
C11 C10 H10A 109.9
O9 C10 H10B 109.9
C11 C10 H10B 109.9
H10A C10 H10B 108.3
C20 C21 H21A 109.5
C20 C21 H21B 109.5
H21A C21 H21B 109.5
C20 C21 H21C 109.5
H21A C21 H21C 109.5
H21B C21 H21C 109.5
Si36 C38 H38A 109.5
Si36 C38 H38B 109.5
H38A C38 H38B 109.5
Si36 C38 H38C 109.5
H38A C38 H38C 109.5
H38B C38 H38C 109.5
Si33 C34 H34A 109.5
Si33 C34 H34B 109.5
H34A C34 H34B 109.5
Si33 C34 H34C 109.5
H34A C34 H34C 109.5
H34B C34 H34C 109.5
Si33 C35 H35A 109.5
Si33 C35 H35B 109.5
H35A C35 H35B 109.5
Si33 C35 H35C 109.5
H35A C35 H35C 109.5
H35B C35 H35C 109.5

loop_
_geom_bond_atom_site_label_1
_geom_bond_atom_site_label_2
_geom_bond_distance
Ba39 O31 2.4798(14)
Ba39 N32 2.6885(17)
Ba39 O3 2.8109(15)
Ba39 O6 2.8653(15)
Ba39 O12 2.8780(14)
Ba39 O9 2.9084(15)
Ba39 N15 2.9257(18)
Ba39 Si33 3.4461(6)
Si33 N32 1.667(2)
Si33 C35 1.868(3)
Si33 C34 1.870(3)
Si33 HI33 1
Si36 N32 1.6697(19)
Si36 C38 1.873(3)
Si36 C37 1.874(2)
Si36 HI36 1
O3 C2 1.430(3)
O3 C4 1.433(3)
O12 C11 1.428(3)
O12 C13 1.438(3)
O31 C30 1.310(3)
O6 C7 1.428(3)
O6 C5 1.433(3)
O9 C8 1.431(3)
O9 C10 1.440(3)
N15 C1 1.479(3)
N15 C14 1.485(3)
N15 C16 1.503(3)
C20 C21 1.528(3)
C20 C23 1.531(3)
C20 C22 1.535(3)
C20 C19 1.535(3)
C19 C18 1.386(3)
C19 C24 1.402(3)
C13 C14 1.514(3)
C13 H13A 0.99
C13 H13B 0.99
C11 C10 1.498(3)
C11 H11A 0.99
C11 H11B 0.99
C14 H14A 0.99
C14 H14B 0.99
C4 C5 1.504(3)
C4 H4A 0.99
C4 H4B 0.99
C29 C26 1.542(3)
C29 H29A 0.98
C29 H29B 0.98
C29 H29C 0.98
C24 C25 1.387(3)
C24 H24 0.95
C27 C26 1.535(3)
C27 H27A 0.98
C27 H27B 0.98
C27 H27C 0.98
C16 C17 1.508(3)
C16 H16A 0.99
C16 H16B 0.99
C30 C17 1.416(3)
C30 C25 1.438(3)
C18 C17 1.393(3)
C18 H18 0.95
C8 C7 1.507(3)
C8 H8A 0.99
C8 H8B 0.99
C5 H5A 0.99
C5 H5B 0.99
C25 C26 1.534(3)
C7 H7A 0.99
C7 H7B 0.99
C26 C28 1.538(3)
C28 H28A 0.98
C28 H28B 0.98
C28 H28C 0.98
C37 H37A 0.98
C37 H37B 0.98
C37 H37C 0.98
C22 H22A 0.98
C22 H22B 0.98
C22 H22C 0.98
C1 C2 1.512(3)
C1 H1A 0.99
C1 H1B 0.99
C23 H23A 0.98
C23 H23B 0.98
C23 H23C 0.98
C2 H2A 0.99
C2 H2B 0.99
C10 H10A 0.99
C10 H10B 0.99
C21 H21A 0.98
C21 H21B 0.98
C21 H21C 0.98
C38 H38A 0.98
C38 H38B 0.98
C38 H38C 0.98
C34 H34A 0.98
C34 H34B 0.98
C34 H34C 0.98
C35 H35A 0.98
C35 H35B 0.98
C35 H35C 0.98

loop_
_geom_torsion_atom_site_label_1
_geom_torsion_atom_site_label_2
_geom_torsion_atom_site_label_3
_geom_torsion_atom_site_label_4
_geom_torsion
O31 Ba39 Si33 N32 86.70(9)
O3 Ba39 Si33 N32 -58.40(9)
O6 Ba39 Si33 N32 -105.21(9)
O12 Ba39 Si33 N32 -171.81(10)
O9 Ba39 Si33 N32 -160.49(9)
N15 Ba39 Si33 N32 13.28(11)
O31 Ba39 Si33 C35 -179.09(14)
N32 Ba39 Si33 C35 94.21(16)
O3 Ba39 Si33 C35 35.81(14)
O6 Ba39 Si33 C35 -11.00(13)
O12 Ba39 Si33 C35 -77.60(15)
O9 Ba39 Si33 C35 -66.27(13)
N15 Ba39 Si33 C35 107.49(15)
O31 Ba39 Si33 C34 -11.31(12)
N32 Ba39 Si33 C34 -98.01(14)
O3 Ba39 Si33 C34 -156.41(12)
O6 Ba39 Si33 C34 156.78(12)
O12 Ba39 Si33 C34 90.18(13)
O9 Ba39 Si33 C34 101.50(12)
N15 Ba39 Si33 C34 -84.73(13)
O31 Ba39 O3 C2 20.09(16)
N32 Ba39 O3 C2 128.65(14)
O6 Ba39 O3 C2 -153.68(15)
O12 Ba39 O3 C2 -54.06(14)
O9 Ba39 O3 C2 -108.66(14)
N15 Ba39 O3 C2 6.11(13)
Si33 Ba39 O3 C2 152.56(13)
O31 Ba39 O3 C4 164.69(13)
N32 Ba39 O3 C4 -86.75(14)
O6 Ba39 O3 C4 -9.07(13)
O12 Ba39 O3 C4 90.54(14)
O9 Ba39 O3 C4 35.95(14)
N15 Ba39 O3 C4 150.72(15)
Si33 Ba39 O3 C4 -62.84(14)
O31 Ba39 O12 C11 92.97(13)
N32 Ba39 O12 C11 -91.1(7)
O3 Ba39 O12 C11 -134.02(13)
O6 Ba39 O12 C11 -75.11(13)
O9 Ba39 O12 C11 -26.65(12)
N15 Ba39 O12 C11 163.76(14)
Si33 Ba39 O12 C11 -13.21(17)
O31 Ba39 O12 C13 -37.27(12)
N32 Ba39 O12 C13 138.7(7)
O3 Ba39 O12 C13 95.74(12)
O6 Ba39 O12 C13 154.66(12)
O9 Ba39 O12 C13 -156.89(14)
N15 Ba39 O12 C13 33.53(12)
Si33 Ba39 O12 C13 -143.45(11)
N32 Ba39 O31 C30 -142.4(2)
O3 Ba39 O31 C30 -35.4(2)
O6 Ba39 O31 C30 117.9(3)
O12 Ba39 O31 C30 37.3(2)
O9 Ba39 O31 C30 89.1(2)
N15 Ba39 O31 C30 -22.4(2)
Si33 Ba39 O31 C30 -171.0(2)
O31 Ba39 O6 C7 -43.6(3)
N32 Ba39 O6 C7 -145.12(16)
O3 Ba39 O6 C7 113.31(16)
O12 Ba39 O6 C7 35.97(15)
O9 Ba39 O6 C7 -11.74(14)
N15 Ba39 O6 C7 93.09(15)
Si33 Ba39 O6 C7 -117.70(15)
O31 Ba39 O6 C5 179.9(2)
N32 Ba39 O6 C5 78.33(14)
O3 Ba39 O6 C5 -23.23(13)
O12 Ba39 O6 C5 -100.57(13)
O9 Ba39 O6 C5 -148.28(15)
N15 Ba39 O6 C5 -43.45(14)
Si33 Ba39 O6 C5 105.75(13)
O31 Ba39 O9 C8 151.25(13)
N32 Ba39 O9 C8 35.07(15)
O3 Ba39 O9 C8 -67.97(13)
O6 Ba39 O9 C8 -21.97(13)
O12 Ba39 O9 C8 -140.78(14)
N15 Ba39 O9 C8 -130.78(13)
Si33 Ba39 O9 C8 45.67(13)
O31 Ba39 O9 C10 -74.77(14)
N32 Ba39 O9 C10 169.05(14)
O3 Ba39 O9 C10 66.02(14)
O6 Ba39 O9 C10 112.02(15)
O12 Ba39 O9 C10 -6.80(13)
N15 Ba39 O9 C10 3.21(15)
Si33 Ba39 O9 C10 179.66(14)
O31 Ba39 N15 C1 -145.41(13)
N32 Ba39 N15 C1 -55.73(14)
O3 Ba39 N15 C1 23.42(12)
O6 Ba39 N15 C1 43.35(14)
O12 Ba39 N15 C1 119.80(13)
O9 Ba39 N15 C1 110.02(12)
Si33 Ba39 N15 C1 -63.05(15)
O31 Ba39 N15 C14 91.07(14)
N32 Ba39 N15 C14 -179.26(13)
O3 Ba39 N15 C14 -100.10(14)
O6 Ba39 N15 C14 -80.17(14)
O12 Ba39 N15 C14 -3.73(12)
O9 Ba39 N15 C14 -13.50(14)
Si33 Ba39 N15 C14 173.43(10)
O31 Ba39 N15 C16 -32.15(11)
N32 Ba39 N15 C16 57.53(13)
O3 Ba39 N15 C16 136.68(13)
O6 Ba39 N15 C16 156.61(11)
O12 Ba39 N15 C16 -126.94(13)
O9 Ba39 N15 C16 -136.72(11)
Si33 Ba39 N15 C16 50.21(15)
C35 Si33 N32 Si36 58.08(19)
C34 Si33 N32 Si36 -69.76(19)
Ba39 Si33 N32 Si36 175.59(19)
C35 Si33 N32 Ba39 -117.51(12)
C34 Si33 N32 Ba39 114.64(12)
C38 Si36 N32 Si33 -172.54(15)
C37 Si36 N32 Si33 66.36(18)
C38 Si36 N32 Ba39 1.92(17)
C37 Si36 N32 Ba39 -119.17(13)
O31 Ba39 N32 Si33 -99.02(9)
O3 Ba39 N32 Si33 127.65(8)
O6 Ba39 N32 Si33 68.98(8)
O12 Ba39 N32 Si33 85.1(7)
O9 Ba39 N32 Si33 22.82(11)
N15 Ba39 N32 Si33 -172.08(7)
O31 Ba39 N32 Si36 85.37(13)
O3 Ba39 N32 Si36 -47.96(13)
O6 Ba39 N32 Si36 -106.63(12)
O12 Ba39 N32 Si36 -90.6(7)
O9 Ba39 N32 Si36 -152.79(10)
N15 Ba39 N32 Si36 12.31(15)
Si33 Ba39 N32 Si36 -175.61(19)
C21 C20 C19 C18 -4.4(3)
C23 C20 C19 C18 -125.0(2)
C22 C20 C19 C18 115.8(2)
C21 C20 C19 C24 175.15(19)
C23 C20 C19 C24 54.5(3)
C22 C20 C19 C24 -64.7(3)
C11 O12 C13 C14 167.45(17)
Ba39 O12 C13 C14 -60.52(17)
C13 O12 C11 C10 -172.49(17)
Ba39 O12 C11 C10 57.02(19)
C1 N15 C14 C13 -146.16(18)
C16 N15 C14 C13 94.6(2)
Ba39 N15 C14 C13 -24.6(2)
O12 C13 C14 N15 56.9(2)
C2 O3 C4 C5 -174.71(17)
Ba39 O3 C4 C5 38.2(2)
C18 C19 C24 C25 0.1(3)
C20 C19 C24 C25 -179.51(19)
C1 N15 C16 C17 -169.51(18)
C14 N15 C16 C17 -48.2(2)
Ba39 N15 C16 C17 77.35(19)
Ba39 O31 C30 C17 43.3(3)
Ba39 O31 C30 C25 -134.85(18)
C24 C19 C18 C17 0.2(3)
C20 C19 C18 C17 179.70(19)
C10 O9 C8 C7 -82.6(2)
Ba39 O9 C8 C7 54.5(2)
C7 O6 C5 C4 -84.7(2)
Ba39 O6 C5 C4 54.6(2)
O3 C4 C5 O6 -62.4(2)
C19 C24 C25 C30 -1.0(3)
C19 C24 C25 C26 177.62(19)
O31 C30 C25 C24 179.85(19)
C17 C30 C25 C24 1.6(3)
O31 C30 C25 C26 1.2(3)
C17 C30 C25 C26 -176.98(18)
C5 O6 C7 C8 176.42(18)
Ba39 O6 C7 C8 41.1(2)
O9 C8 C7 O6 -63.3(2)
C24 C25 C26 C27 2.0(3)
C30 C25 C26 C27 -179.40(18)
C24 C25 C26 C28 122.4(2)
C30 C25 C26 C28 -59.1(2)
C24 C25 C26 C29 -117.3(2)
C30 C25 C26 C29 61.3(2)
C14 N15 C1 C2 72.3(2)
C16 N15 C1 C2 -165.67(19)
Ba39 N15 C1 C2 -54.2(2)
C4 O3 C2 C1 178.67(17)
Ba39 O3 C2 C1 -34.4(2)
N15 C1 C2 O3 61.6(2)
C19 C18 C17 C30 0.6(3)
C19 C18 C17 C16 -179.71(19)
O31 C30 C17 C18 -179.76(18)
C25 C30 C17 C18 -1.5(3)
O31 C30 C17 C16 0.5(3)
C25 C30 C17 C16 178.83(18)
N15 C16 C17 C18 111.6(2)
N15 C16 C17 C30 -68.7(3)
C8 O9 C10 C11 170.72(18)
Ba39 O9 C10 C11 36.9(2)
O12 C11 C10 O9 -60.7(2)
